data_2103215
loop_
_publ_author_name
'Marsh, Richard E.'
'Kapon, Moshe'
'Hu, Shengzhi'
'Herbstein, Frank H.'

_publ_section_title
;
 Some 60 new space-group corrections
;
_journal_issue 1
_journal_name_full 'Acta Crystallographica Section B'
_journal_page_first 62
_journal_page_last 77
_journal_paper_doi 10.1107/S0108768101017128
_journal_volume 58
_journal_year 2002
_chemical_formula_sum '  ?  '
_chemical_name_systematic
;
[Tris(ruthenium(III))(mu3-O)hexatris(mu-benzoate)tris(N-pyridine)]
-(hexafluorophosphate)
;
_space_group_IT_number 176
_symmetry_cell_setting hexagonal
_symmetry_space_group_name_Hall '-P 6c'
_symmetry_space_group_name_H-M 'P 63/m'
_cell_angle_alpha 90.00
_cell_angle_beta 90.00
_cell_angle_gamma 120
_cell_formula_units_Z 2
_cell_length_a 13.619
_cell_length_b 13.619
_cell_length_c 19.204
_cell_volume 3084.699
_cod_data_source_file bm0047.cif
_cod_data_source_block CSD_CIF_Table_54S
_cod_depositor_comments
;
 Marking attached hydrogen atoms.

 Antanas Vaitkus,
 2017-01-27

The following automatic conversions were performed:
'_symmetry_cell_setting' value 'Hexagonal' changed to 'hexagonal'
according to '/home/saulius/struct/CIF-dictionaries/cif_core.dic'
dictionary named 'cif_core.dic' version 2.4.1 from 2010-06-29.

Automatic conversion script
Id: cif_fix_enum 1527 2010-12-29 10:47:43Z saulius 

The following automatic conversions were performed:

'_symmetry_cell_setting' value 'Hexagonal' changed to 'hexagonal'
according to /home/saulius/struct/CIF-dictionaries/cif_core.dic
dictionary named 'cif_core.dic' version 2.4.1 from 2010-06-29.

Automatic conversion script
Id: cif_fix_values 1715 2011-07-08 13:25:40Z adriana 
;
_cod_original_sg_symbol_H-M ' P63/m  '
_cod_database_code 2103215

loop_
_symmetry_equiv_pos_as_xyz
'x, y, z'
'-y, x-y, z'
'-x+y, -x, z'
'-x, -y, z+1/2'
'y, -x+y, z+1/2'
'x-y, x, z+1/2'
'-x, -y, -z'
'y, -x+y, -z'
'x-y, x, -z'
'x, y, -z-1/2'
'-y, x-y, -z-1/2'
'-x+y, -x, -z-1/2'

loop_
_atom_site_label
_atom_site_fract_x
_atom_site_fract_y
_atom_site_fract_z
_atom_site_attached_hydrogens
Ru .5099 .2965 .2500 0
P 0 0 .5000 0
O1 .6667 .3333 .2500 0
F1,2 .1100 .0449 .4525 0
O2,4 .5315 .4117 .1772 0
O3,5 .7146 .5389 .1761 0
N .3370 .2559 .2500 0
C17 .1131 .2043 .2500 1
C15,19 .2835 .2437 .1886 1
C16,18 .1698 .2180 .1885 1
C1,8 .6149 .5022 .1570 0
C2,9 .5925 .5718 .1060 0
C3,10 .6845 .6678 .0752 1
C4,11 .6620 .7312 .0259 1
C5,12 .5510 .6992 .0076 1
C6,13 .4611 .6051 .0394 1
C7,14 .4798 .5394 .0895 1

loop_
_atom_type_symbol
C
Ru
P
O
F
N
